data_2239836
loop_
_publ_author_name
'Cho, Seonghwa'
'Kim, Jineun'
'Jeon, Youngeun'
'Kim, Tae Ho'

_publ_section_title
;
 Crystal structure of triclopyr
;
_journal_coeditor_code ZS2309
_journal_issue 9
_journal_name_full 'Acta Crystallographica Section E'
_journal_page_first o940
_journal_paper_doi 10.1107/S160053681401681X
_journal_volume 70
_journal_year 2014
_chemical_formula_iupac 'C7 H4 Cl3 N O3'
_chemical_formula_moiety 'C7 H4 Cl3 N O3'
_chemical_formula_sum 'C7 H4 Cl3 N O3'
_chemical_formula_weight 256.46
_chemical_name_common triclopyr
_chemical_name_systematic
;
2-[(3,5,6-Trichloropyridin-2-yl)oxy]acetic acid
;
_space_group_IT_number 14
_symmetry_cell_setting monoclinic
_symmetry_space_group_name_Hall '-P 2ybc'
_symmetry_space_group_name_H-M 'P 1 21/c 1'
_atom_sites_solution_hydrogens geom
_atom_sites_solution_primary direct
_atom_sites_solution_secondary difmap
_audit_creation_method SHELXTL
_cell_angle_alpha 90.00
_cell_angle_beta 106.261(8)
_cell_angle_gamma 90.00
_cell_formula_units_Z 8
_cell_length_a 7.5771(9)
_cell_length_b 25.409(3)
_cell_length_c 10.1668(12)
_cell_measurement_reflns_used 3761
_cell_measurement_temperature 173(2)
_cell_measurement_theta_max 25.50
_cell_measurement_theta_min 2.24
_cell_volume 1879.1(4)
_computing_cell_refinement 'SAINT (Bruker, 2009)'
_computing_data_collection 'APEX2 (Bruker, 2009)'
_computing_data_reduction 'SAINT (Bruker, 2009)'
_computing_molecular_graphics 'DIAMOND (Brandenburg, 2010)'
_computing_publication_material 'SHELXTL (Brandenburg, 2010)'
_computing_structure_refinement 'SHELXTL (Sheldrick, 2008)'
_computing_structure_solution 'SHELXTL (Sheldrick, 2008)'
_diffrn_ambient_temperature 173(2)
_diffrn_measured_fraction_theta_full 1.000
_diffrn_measured_fraction_theta_max 1.000
_diffrn_measurement_device_type 'Bruker APEXII CCD'
_diffrn_measurement_method '\f and \w scans'
_diffrn_radiation_monochromator graphite
_diffrn_radiation_source 'fine-focus sealed tube'
_diffrn_radiation_type MoK\a
_diffrn_radiation_wavelength 0.71073
_diffrn_reflns_av_R_equivalents 0.0000
_diffrn_reflns_av_sigmaI/netI 0.0427
_diffrn_reflns_limit_h_max 8
_diffrn_reflns_limit_h_min -9
_diffrn_reflns_limit_k_max 31
_diffrn_reflns_limit_k_min -31
_diffrn_reflns_limit_l_max 12
_diffrn_reflns_limit_l_min -5
_diffrn_reflns_number 3699
_diffrn_reflns_theta_full 26.00
_diffrn_reflns_theta_max 26.00
_diffrn_reflns_theta_min 1.60
_exptl_absorpt_coefficient_mu 0.951
_exptl_absorpt_correction_T_max 0.9451
_exptl_absorpt_correction_T_min 0.6477
_exptl_absorpt_correction_type multi-scan
_exptl_absorpt_process_details '(SADABS; Bruker, 2009)'
_exptl_crystal_colour colourless
_exptl_crystal_density_diffrn 1.813
_exptl_crystal_density_method 'not measured'
_exptl_crystal_description needle
_exptl_crystal_F_000 1024
_exptl_crystal_size_max 0.50
_exptl_crystal_size_mid 0.09
_exptl_crystal_size_min 0.06
_refine_diff_density_max 0.320
_refine_diff_density_min -0.278
_refine_ls_extinction_method none
_refine_ls_goodness_of_fit_ref 1.122
_refine_ls_hydrogen_treatment constr
_refine_ls_matrix_type full
_refine_ls_number_parameters 256
_refine_ls_number_reflns 3699
_refine_ls_number_restraints 0
_refine_ls_restrained_S_all 1.122
_refine_ls_R_factor_all 0.0550
_refine_ls_R_factor_gt 0.0441
_refine_ls_shift/su_max 0.001
_refine_ls_shift/su_mean 0.000
_refine_ls_structure_factor_coef Fsqd
_refine_ls_weighting_details 'calc w=1/[\s^2^(Fo^2^)+(0.0219P)^2^+2.0682P] where P=(Fo^2^+2Fc^2^)/3'
_refine_ls_weighting_scheme calc
_refine_ls_wR_factor_gt 0.0919
_refine_ls_wR_factor_ref 0.0956
_reflns_number_gt 3080
_reflns_number_total 3699
_reflns_threshold_expression I>2\s(I)
_cod_data_source_file zs2309sup1.cif
_cod_data_source_block I
_cod_original_sg_symbol_H-M 'P 21/c'
_cod_database_code 2239836
_cod_database_fobs_code 2239836

loop_
_symmetry_equiv_pos_as_xyz
'x, y, z'
'-x, y+1/2, -z+1/2'
'-x, -y, -z'
'x, -y-1/2, z-1/2'

loop_
_atom_site_type_symbol
_atom_site_label
_atom_site_fract_x
_atom_site_fract_y
_atom_site_fract_z
_atom_site_U_iso_or_equiv
_atom_site_adp_type
_atom_site_calc_flag
_atom_site_refinement_flags
_atom_site_occupancy
_atom_site_symmetry_multiplicity
Cl Cl1 0.66278(13) 0.53311(3) 0.94222(8) 0.0336(2) Uani d . 1 1
Cl Cl2 0.86627(14) 0.62564(3) 1.13208(9) 0.0397(2) Uani d . 1 1
Cl Cl3 0.67175(14) 0.75251(3) 0.69082(10) 0.0408(2) Uani d . 1 1
Cl Cl4 1.00995(14) 0.31553(3) 0.50221(9) 0.0380(2) Uani d . 1 1
Cl Cl5 0.79593(15) 0.23214(3) 0.28102(10) 0.0432(3) Uani d . 1 1
Cl Cl6 0.66657(14) 0.38875(3) -0.09150(8) 0.0403(2) Uani d . 1 1
O O1 0.4722(3) 0.65825(8) 0.5624(2) 0.0317(5) Uani d . 1 1
O O2 0.6886(3) 0.58941(10) 0.4787(3) 0.0386(6) Uani d . 1 1
O O3 0.4491(3) 0.53970(9) 0.3695(3) 0.0382(6) Uani d . 1 1
H H3O 0.5290 0.5231 0.3434 0.057 Uiso calc R 1 1
O O4 0.9075(3) 0.44645(8) 0.1341(2) 0.0315(5) Uani d . 1 1
O O5 0.9552(3) 0.54570(9) 0.3905(2) 0.0316(5) Uani d . 1 1
H H5O 0.8784 0.5599 0.4250 0.047 Uiso calc R 1 1
O O6 0.7219(3) 0.49064(9) 0.2971(3) 0.0361(6) Uani d . 1 1
N N1 0.5733(4) 0.60258(10) 0.7479(3) 0.0248(6) Uani d . 1 1
N N2 0.9432(4) 0.38215(10) 0.3000(3) 0.0258(6) Uani d . 1 1
C C1 0.6641(4) 0.59584(11) 0.8776(3) 0.0242(7) Uani d . 1 1
C C2 0.7565(5) 0.63593(12) 0.9613(3) 0.0267(7) Uani d . 1 1
C C3 0.7598(5) 0.68502(11) 0.9024(3) 0.0278(7) Uani d . 1 1
H H3 0.8254 0.7133 0.9552 0.033 Uiso calc R 1 1
C C4 0.6673(5) 0.69213(11) 0.7674(3) 0.0254(7) Uani d . 1 1
C C5 0.5714(4) 0.64974(12) 0.6938(3) 0.0241(7) Uani d . 1 1
C C6 0.3859(5) 0.61313(13) 0.4863(3) 0.0331(8) Uani d . 1 1
H H6A 0.2905 0.6247 0.4032 0.040 Uiso calc R 1 1
H H6B 0.3251 0.5920 0.5430 0.040 Uiso calc R 1 1
C C7 0.5265(5) 0.57983(12) 0.4455(3) 0.0283(7) Uani d . 1 1
C C8 0.9176(5) 0.33276(12) 0.3324(3) 0.0266(7) Uani d . 1 1
C C9 0.8219(5) 0.29661(12) 0.2378(3) 0.0276(7) Uani d . 1 1
C C10 0.7423(5) 0.31367(12) 0.1045(3) 0.0279(7) Uani d . 1 1
H H10 0.6717 0.2901 0.0376 0.033 Uiso calc R 1 1
C C11 0.7668(5) 0.36496(12) 0.0706(3) 0.0266(7) Uani d . 1 1
C C12 0.8738(4) 0.39780(11) 0.1722(3) 0.0255(7) Uani d . 1 1
C C13 1.0054(5) 0.48192(12) 0.2385(3) 0.0301(8) Uani d . 1 1
H H13A 1.0624 0.5100 0.1967 0.036 Uiso calc R 1 1
H H13B 1.1048 0.4627 0.3053 0.036 Uiso calc R 1 1
C C14 0.8768(5) 0.50619(12) 0.3117(3) 0.0269(7) Uani d . 1 1

loop_
_atom_site_aniso_label
_atom_site_aniso_U_11
_atom_site_aniso_U_22
_atom_site_aniso_U_33
_atom_site_aniso_U_12
_atom_site_aniso_U_13
_atom_site_aniso_U_23
Cl1 0.0447(5) 0.0215(4) 0.0343(4) -0.0055(4) 0.0106(4) 0.0039(3)
Cl2 0.0511(6) 0.0334(4) 0.0276(4) -0.0038(4) -0.0006(4) 0.0000(3)
Cl3 0.0532(6) 0.0246(4) 0.0453(5) -0.0031(4) 0.0153(5) 0.0085(4)
Cl4 0.0483(6) 0.0327(4) 0.0293(4) 0.0081(4) 0.0048(4) 0.0055(3)
Cl5 0.0617(7) 0.0248(4) 0.0466(5) -0.0052(4) 0.0210(5) 0.0019(4)
Cl6 0.0517(6) 0.0405(5) 0.0244(4) 0.0102(4) 0.0035(4) 0.0000(3)
O1 0.0372(14) 0.0290(12) 0.0261(12) 0.0025(11) 0.0044(11) -0.0002(9)
O2 0.0295(15) 0.0436(14) 0.0423(15) -0.0027(12) 0.0092(12) -0.0138(11)
O3 0.0304(14) 0.0387(14) 0.0430(15) -0.0022(12) 0.0064(12) -0.0143(11)
O4 0.0415(15) 0.0223(11) 0.0290(12) 0.0005(10) 0.0072(11) 0.0008(9)
O5 0.0290(13) 0.0293(12) 0.0355(13) -0.0032(11) 0.0074(11) -0.0063(10)
O6 0.0315(15) 0.0296(12) 0.0471(15) -0.0033(11) 0.0110(12) -0.0094(11)
N1 0.0244(15) 0.0246(13) 0.0270(14) -0.0031(12) 0.0098(12) -0.0019(11)
N2 0.0274(16) 0.0230(13) 0.0253(14) 0.0030(12) 0.0044(12) -0.0023(11)
C1 0.0277(18) 0.0185(14) 0.0297(17) -0.0006(13) 0.0136(15) 0.0012(12)
C2 0.0278(19) 0.0281(16) 0.0238(16) -0.0001(14) 0.0066(14) -0.0012(13)
C3 0.033(2) 0.0186(15) 0.0332(18) -0.0043(14) 0.0117(16) -0.0043(13)
C4 0.0314(19) 0.0181(14) 0.0301(17) 0.0001(14) 0.0141(15) 0.0033(12)
C5 0.0248(18) 0.0252(16) 0.0244(16) 0.0021(13) 0.0105(14) -0.0001(12)
C6 0.031(2) 0.0383(19) 0.0274(18) 0.0025(16) 0.0038(16) -0.0071(14)
C7 0.034(2) 0.0296(17) 0.0194(16) 0.0003(15) 0.0038(15) 0.0009(13)
C8 0.0269(19) 0.0256(16) 0.0279(17) 0.0085(14) 0.0089(15) 0.0038(13)
C9 0.0301(19) 0.0227(15) 0.0331(18) 0.0020(14) 0.0138(16) 0.0015(13)
C10 0.0268(19) 0.0272(16) 0.0305(18) -0.0004(14) 0.0096(15) -0.0083(13)
C11 0.0265(18) 0.0297(16) 0.0235(16) 0.0066(15) 0.0069(15) -0.0018(13)
C12 0.0252(18) 0.0210(15) 0.0322(18) 0.0063(14) 0.0113(15) -0.0021(13)
C13 0.032(2) 0.0223(15) 0.0353(19) -0.0010(14) 0.0080(16) -0.0012(14)
C14 0.031(2) 0.0197(15) 0.0267(17) 0.0019(15) 0.0028(15) 0.0028(13)

loop_
_atom_type_symbol
_atom_type_description
_atom_type_scat_dispersion_real
_atom_type_scat_dispersion_imag
_atom_type_scat_source
C C 0.0033 0.0016 'International Tables Vol C Tables 4.2.6.8 and 6.1.1.4'
H H 0.0000 0.0000 'International Tables Vol C Tables 4.2.6.8 and 6.1.1.4'
N N 0.0061 0.0033 'International Tables Vol C Tables 4.2.6.8 and 6.1.1.4'
O O 0.0106 0.0060 'International Tables Vol C Tables 4.2.6.8 and 6.1.1.4'
Cl Cl 0.1484 0.1585 'International Tables Vol C Tables 4.2.6.8 and 6.1.1.4'

loop_
_geom_angle_atom_site_label_1
_geom_angle_atom_site_label_2
_geom_angle_atom_site_label_3
_geom_angle
C5 O1 C6 116.6(2)
C7 O3 H3O 109.5
C12 O4 C13 117.9(2)
C14 O5 H5O 109.5
C1 N1 C5 118.6(3)
C12 N2 C8 119.0(3)
N1 C1 C2 123.5(3)
N1 C1 Cl1 116.4(2)
C2 C1 Cl1 120.1(2)
C1 C2 C3 117.6(3)
C1 C2 Cl2 121.7(2)
C3 C2 Cl2 120.7(2)
C4 C3 C2 119.1(3)
C4 C3 H3 120.5
C2 C3 H3 120.5
C3 C4 C5 118.7(3)
C3 C4 Cl3 120.1(2)
C5 C4 Cl3 121.2(2)
N1 C5 O1 119.7(3)
N1 C5 C4 122.4(3)
O1 C5 C4 117.9(3)
O1 C6 C7 110.3(3)
O1 C6 H6A 109.6
C7 C6 H6A 109.6
O1 C6 H6B 109.6
C7 C6 H6B 109.6
H6A C6 H6B 108.1
O2 C7 O3 125.0(3)
O2 C7 C6 123.6(3)
O3 C7 C6 111.3(3)
N2 C8 C9 122.8(3)
N2 C8 Cl4 116.2(2)
C9 C8 Cl4 120.9(2)
C8 C9 C10 118.1(3)
C8 C9 Cl5 122.1(3)
C10 C9 Cl5 119.7(2)
C11 C10 C9 119.3(3)
C11 C10 H10 120.4
C9 C10 H10 120.4
C10 C11 C12 118.1(3)
C10 C11 Cl6 121.3(3)
C12 C11 Cl6 120.5(2)
N2 C12 O4 120.4(3)
N2 C12 C11 122.5(3)
O4 C12 C11 117.0(3)
O4 C13 C14 110.5(3)
O4 C13 H13A 109.6
C14 C13 H13A 109.6
O4 C13 H13B 109.6
C14 C13 H13B 109.6
H13A C13 H13B 108.1
O6 C14 O5 125.5(3)
O6 C14 C13 122.9(3)
O5 C14 C13 111.5(3)

loop_
_geom_bond_atom_site_label_1
_geom_bond_atom_site_label_2
_geom_bond_distance
Cl1 C1 1.725(3)
Cl2 C2 1.722(3)
Cl3 C4 1.725(3)
Cl4 C8 1.728(3)
Cl5 C9 1.721(3)
Cl6 C11 1.720(3)
O1 C5 1.354(4)
O1 C6 1.434(4)
O2 C7 1.204(4)
O3 C7 1.314(4)
O3 H3O 0.8400
O4 C12 1.341(4)
O4 C13 1.431(4)
O5 C14 1.318(4)
O5 H5O 0.8400
O6 C14 1.208(4)
N1 C1 1.317(4)
N1 C5 1.317(4)
N2 C12 1.319(4)
N2 C8 1.325(4)
C1 C2 1.385(4)
C2 C3 1.387(4)
C3 C4 1.367(4)
C3 H3 0.9500
C4 C5 1.394(4)
C6 C7 1.507(5)
C6 H6A 0.9900
C6 H6B 0.9900
C8 C9 1.379(4)
C9 C10 1.389(4)
C10 C11 1.374(4)
C10 H10 0.9500
C11 C12 1.397(4)
C13 C14 1.513(5)
C13 H13A 0.9900
C13 H13B 0.9900

loop_
_geom_hbond_atom_site_label_D
_geom_hbond_atom_site_label_H
_geom_hbond_atom_site_label_A
_geom_hbond_distance_DH
_geom_hbond_distance_HA
_geom_hbond_distance_DA
_geom_hbond_angle_DHA
O3 H3O O6 0.84 1.85 2.688(3) 174
O5 H5O O2 0.84 1.84 2.671(3) 172

loop_
_geom_torsion_atom_site_label_1
_geom_torsion_atom_site_label_2
_geom_torsion_atom_site_label_3
_geom_torsion_atom_site_label_4
_geom_torsion
C5 N1 C1 C2 0.8(5)
C5 N1 C1 Cl1 -179.5(2)
N1 C1 C2 C3 -3.1(5)
Cl1 C1 C2 C3 177.2(2)
N1 C1 C2 Cl2 177.6(3)
Cl1 C1 C2 Cl2 -2.1(4)
C1 C2 C3 C4 2.3(5)
Cl2 C2 C3 C4 -178.4(3)
C2 C3 C4 C5 0.5(5)
C2 C3 C4 Cl3 -179.1(3)
C1 N1 C5 O1 -177.0(3)
C1 N1 C5 C4 2.3(5)
C6 O1 C5 N1 -4.9(4)
C6 O1 C5 C4 175.7(3)
C3 C4 C5 N1 -3.0(5)
Cl3 C4 C5 N1 176.6(2)
C3 C4 C5 O1 176.4(3)
Cl3 C4 C5 O1 -4.1(4)
C5 O1 C6 C7 -75.3(3)
O1 C6 C7 O2 3.1(5)
O1 C6 C7 O3 -176.7(3)
C12 N2 C8 C9 0.3(5)
C12 N2 C8 Cl4 -179.1(2)
N2 C8 C9 C10 -3.0(5)
Cl4 C8 C9 C10 176.4(2)
N2 C8 C9 Cl5 178.1(3)
Cl4 C8 C9 Cl5 -2.5(4)
C8 C9 C10 C11 2.3(5)
Cl5 C9 C10 C11 -178.8(3)
C9 C10 C11 C12 0.8(5)
C9 C10 C11 Cl6 -178.3(2)
C8 N2 C12 O4 -175.5(3)
C8 N2 C12 C11 3.1(5)
C13 O4 C12 N2 -5.8(4)
C13 O4 C12 C11 175.5(3)
C10 C11 C12 N2 -3.6(5)
Cl6 C11 C12 N2 175.5(2)
C10 C11 C12 O4 175.0(3)
Cl6 C11 C12 O4 -5.9(4)
C12 O4 C13 C14 -80.9(3)
O4 C13 C14 O6 11.0(4)
O4 C13 C14 O5 -168.6(2)
